data_2005865
loop_
_publ_author_name
'Kubo, K.'
'Kato, N.'
'Sakurai, T.'

_publ_section_title <i>N</i>,<i>N</i>'-Bis(1-pyrenylmethyl)-1,4,10,13-tetraoxa-7,16-diazacyclooctadecane
_journal_issue 1
_journal_name_full 'Acta Crystallographica Section C'
_journal_page_first 132
_journal_page_last 134
_journal_paper_doi 10.1107/S0108270196011808
_journal_volume 53
_journal_year 1997
_chemical_formula_moiety 'C46 H46 N2 O4'
_chemical_formula_sum 'C46 H46 N2 O4'
_chemical_formula_weight 690.89
_chemical_melting_point 149.5(5)
_chemical_name_systematic
;
N,N'-Bis(1-pyrenylmethyl)-1,4,10,13-tetraoxa-7,16-diaza-cyclooctadecane
;
_space_group_IT_number 14
_symmetry_cell_setting monoclinic
_symmetry_space_group_name_Hall '-P 2yab'
_symmetry_space_group_name_H-M 'P 1 21/a 1'
_audit_creation_method SHELXL
_cell_angle_alpha 90.00
_cell_angle_beta 110.359(5)
_cell_angle_gamma 90.00
_cell_formula_units_Z 2
_cell_length_a 11.503(2)
_cell_length_b 18.218(5)
_cell_length_c 9.305(2)
_cell_measurement_reflns_used 25
_cell_measurement_temperature 296(2)
_cell_measurement_theta_max 42
_cell_measurement_theta_min 22
_cell_volume 1828.2(7)
_computing_cell_refinement 'CAD4 Software'
_computing_data_collection 'CAD4 Software (Enraf-Nonius, 1989)'
_computing_data_reduction 'MolEN (Fair, 1990)'
_computing_molecular_graphics 'Xtal_GX (Hall & du Boulay, 1995)'
_computing_publication_material SHELXL93
_computing_structure_refinement 'SHELXL93 (Sheldrick, 1993)'
_computing_structure_solution 'SIR92 (Altomare et al., 1994)'
_diffrn_ambient_temperature 296(2)
_diffrn_measurement_device 'Enraf-Nonius FR590'
_diffrn_measurement_method \w--2\q
_diffrn_radiation_monochromator graphite
_diffrn_radiation_source 'fine-focus sealed tube'
_diffrn_radiation_type 'Cu K\a'
_diffrn_radiation_wavelength 1.54184
_diffrn_reflns_av_R_equivalents 0.0245
_diffrn_reflns_av_sigmaI/netI 0.0236
_diffrn_reflns_limit_h_max 14
_diffrn_reflns_limit_h_min -13
_diffrn_reflns_limit_k_max 0
_diffrn_reflns_limit_k_min -22
_diffrn_reflns_limit_l_max 0
_diffrn_reflns_limit_l_min -11
_diffrn_reflns_number 3687
_diffrn_reflns_theta_max 69.95
_diffrn_reflns_theta_min 4.77
_diffrn_standards_decay_% 0.9
_diffrn_standards_interval_time 120
_diffrn_standards_number 3
_exptl_absorpt_coefficient_mu 0.627
_exptl_absorpt_correction_T_max 0.882
_exptl_absorpt_correction_T_min 0.821
_exptl_absorpt_correction_type 'empirical via \y scans (North, Phillips & Mathews, 1968)'
_exptl_crystal_colour 'pale yellow'
_exptl_crystal_density_diffrn 1.255
_exptl_crystal_density_meas ?
_exptl_crystal_description prism
_exptl_crystal_F_000 736
_exptl_crystal_size_max 0.35
_exptl_crystal_size_mid 0.30
_exptl_crystal_size_min 0.20
_refine_diff_density_max 0.483
_refine_diff_density_min -0.149
_refine_ls_extinction_method none
_refine_ls_goodness_of_fit_all 1.030
_refine_ls_goodness_of_fit_obs 1.070
_refine_ls_hydrogen_treatment riding
_refine_ls_matrix_type full
_refine_ls_number_parameters 235
_refine_ls_number_reflns 3467
_refine_ls_number_restraints 0
_refine_ls_restrained_S_all 1.031
_refine_ls_restrained_S_obs 1.070
_refine_ls_R_factor_all 0.0700
_refine_ls_R_factor_obs 0.0474
_refine_ls_shift/esd_max 0.000
_refine_ls_shift/esd_mean 0.000
_refine_ls_structure_factor_coef Fsqd
_refine_ls_weighting_details 'w = 1/[\s^2^(Fo^2^)+( 0.0734P)^2^+0.4436P] where P=(Fo^2^+2Fc^2^)/3'
_refine_ls_weighting_scheme calc
_refine_ls_wR_factor_all 0.1506
_refine_ls_wR_factor_obs 0.1325
_reflns_number_observed 2551
_reflns_number_total 3468
_reflns_observed_criterion >2\s(I)
_cod_data_source_file ha1169.cif
_cod_data_source_block 1
_cod_depositor_comments
;
The following automatic conversions were performed:

'_chemical_melting_point' value '149.0-150.0' was changed to
'149.5(5)' - the average value was taken and precision was estimated.

Automatic conversion script
Id: cif_fix_values 1715 2011-07-08 13:25:40Z adriana 

The following automatic conversions were performed:

'_exptl_crystal_density_meas' value 'not measured' was changed to '?'
- the value is perceived as not measured.

Automatic conversion script
Id: cif_fix_values 3008 2015-01-20 13:52:24Z robertas 

The following automatic conversions were performed:

'_refine_ls_weighting_scheme' value 'calc w = 1/[\s^2^(Fo^2^)+(
0.0734P)^2^+0.4436P] where P=(Fo^2^+2Fc^2^)/3' was changed to 'calc'.
New tag '_refine_ls_weighting_details' was created. The value of the
new tag was set to 'w = 1/[\s^2^(Fo^2^)+( 0.0734P)^2^+0.4436P] where
P=(Fo^2^+2Fc^2^)/3'.

Automatic conversion script
Id: cif_fix_values 3143 2015-03-26 13:38:13Z robertas 
;
_cod_original_sg_symbol_H-M 'P 21/a'
_cod_database_code 2005865

loop_
_symmetry_equiv_pos_as_xyz
'x, y, z'
'-x+1/2, y+1/2, -z'
'-x, -y, -z'
'x-1/2, -y-1/2, z'

loop_
_atom_site_aniso_label
_atom_site_aniso_U_11
_atom_site_aniso_U_22
_atom_site_aniso_U_33
_atom_site_aniso_U_12
_atom_site_aniso_U_13
_atom_site_aniso_U_23
O1 0.0552(8) 0.0755(9) 0.0595(8) -0.0014(6) 0.0249(6) -0.0138(7)
O2 0.0555(8) 0.0594(8) 0.0634(8) 0.0116(6) 0.0205(6) -0.0087(6)
N1 0.0482(8) 0.0545(9) 0.0530(9) 0.0045(7) 0.0237(7) 0.0050(7)
C1 0.0411(9) 0.0662(12) 0.0557(11) 0.0063(8) 0.0208(8) 0.0055(9)
C2 0.0525(11) 0.090(2) 0.0498(11) 0.0014(10) 0.0177(9) 0.0054(10)
C3 0.0543(11) 0.0837(15) 0.0548(12) -0.0046(10) 0.0162(9) -0.0129(10)
C4 0.0657(13) 0.0614(13) 0.0790(15) -0.0065(10) 0.0270(11) -0.0153(11)
C5 0.0701(14) 0.0530(12) 0.095(2) -0.0038(10) 0.0367(13) -0.0034(11)
C6 0.094(2) 0.0589(13) 0.089(2) 0.0032(12) 0.0461(14) 0.0162(12)
C7 0.120(2) 0.077(2) 0.072(2) 0.009(2) 0.042(2) 0.0223(13)
C8 0.096(2) 0.0687(14) 0.0635(13) 0.0069(12) 0.0284(12) 0.0084(11)
C9 0.0598(12) 0.0617(11) 0.0518(11) -0.0001(9) 0.0176(9) -0.0019(9)
C10 0.0527(10) 0.0563(11) 0.0562(11) -0.0004(8) 0.0213(9) -0.0006(9)
C11 0.0416(9) 0.0546(10) 0.0518(10) 0.0058(7) 0.0218(8) 0.0017(8)
C12 0.0496(10) 0.0603(11) 0.0624(11) 0.0024(8) 0.0233(9) -0.0082(9)
C13 0.0663(12) 0.0490(11) 0.0752(13) 0.0072(9) 0.0341(11) 0.0039(9)
C14 0.0619(11) 0.0573(11) 0.0533(11) 0.0087(9) 0.0223(9) 0.0032(9)
C15 0.0509(10) 0.0499(10) 0.0600(11) 0.0103(8) 0.0268(9) 0.0055(8)
C16 0.0428(9) 0.0531(10) 0.0544(10) 0.0068(7) 0.0216(8) -0.0022(8)
C17 0.0493(10) 0.0672(12) 0.0614(11) 0.0118(9) 0.0243(9) 0.0165(9)
C18 0.0509(10) 0.0678(12) 0.0490(10) 0.0031(9) 0.0199(8) 0.0018(9)
C19 0.0540(11) 0.0682(12) 0.0558(11) 0.0041(9) 0.0217(9) -0.0084(9)
C20 0.0612(12) 0.0781(14) 0.0638(12) -0.0002(10) 0.0357(10) -0.0072(10)
C21 0.0607(11) 0.0694(13) 0.0713(13) 0.0053(10) 0.0329(10) -0.0147(11)
C22 0.0581(11) 0.0548(11) 0.0765(13) 0.0105(9) 0.0276(10) -0.0002(10)
C23 0.0664(12) 0.0563(11) 0.0676(13) 0.0051(9) 0.0305(10) 0.0089(9)

loop_
_atom_site_label
_atom_site_occupancy
_atom_site_fract_x
_atom_site_fract_y
_atom_site_fract_z
_atom_site_U_iso_or_equiv
_atom_site_thermal_displace_type
_atom_site_calc_flag
_atom_site_refinement_flags
_atom_site_type_symbol
O1 1 0.07565(12) 0.57194(8) 0.87381(15) 0.0621(4) Uani d . O
O2 1 -0.14831(12) 0.59055(7) 0.59411(15) 0.0595(4) Uani d . O
N1 1 0.27300(13) 0.48181(8) 0.6914(2) 0.0503(4) Uani d . N
C1 1 0.4436(2) 0.56885(11) 0.6988(2) 0.0533(5) Uani d . C
C2 1 0.5181(2) 0.60889(13) 0.8237(2) 0.0640(5) Uani d . C
H2 1 0.5358(2) 0.58948(13) 0.9215(2) 0.077 Uiso calc R H
C3 1 0.5669(2) 0.67641(13) 0.8085(2) 0.0650(5) Uani d . C
H3 1 0.6144(2) 0.70205(13) 0.8955(2) 0.078 Uiso calc R H
C4 1 0.6041(2) 0.77288(12) 0.6413(3) 0.0682(6) Uani d . C
H4 1 0.6544(2) 0.79893(12) 0.7260(3) 0.082 Uiso calc R H
C5 1 0.5876(2) 0.79812(12) 0.5005(3) 0.0707(6) Uani d . C
H5 1 0.6288(2) 0.84061(12) 0.4900(3) 0.085 Uiso calc R H
C6 1 0.4921(2) 0.78615(13) 0.2185(3) 0.0768(6) Uani d . C
H6 1 0.5349(2) 0.82732(13) 0.2048(3) 0.092 Uiso calc R H
C7 1 0.4120(3) 0.74959(15) 0.0915(3) 0.0872(8) Uani d . C
H7 1 0.4009(3) 0.76721(15) -0.0061(3) 0.105 Uiso calc R H
C8 1 0.3493(2) 0.68824(13) 0.1075(3) 0.0757(6) Uani d . C
H8 1 0.2954(2) 0.66502(13) 0.0210(3) 0.091 Uiso calc R H
C9 1 0.3082(2) 0.59389(11) 0.2754(2) 0.0582(5) Uani d . C
H9 1 0.2532(2) 0.57020(11) 0.1902(2) 0.070 Uiso calc R H
C10 1 0.3308(2) 0.56449(11) 0.4161(2) 0.0545(5) Uani d . C
H10 1 0.2925(2) 0.52067(11) 0.4254(2) 0.065 Uiso calc R H
C11 1 0.4129(2) 0.59988(10) 0.5512(2) 0.0478(4) Uani d . C
C12 1 0.5456(2) 0.70643(11) 0.6644(2) 0.0564(5) Uani d . C
C13 1 0.5088(2) 0.76172(11) 0.3660(3) 0.0610(5) Uani d . C
C14 1 0.3659(2) 0.65992(11) 0.2540(2) 0.0569(5) Uani d . C
C15 1 0.4461(2) 0.69703(10) 0.3845(2) 0.0516(4) Uani d . C
C16 1 0.4667(2) 0.66821(10) 0.5342(2) 0.0489(4) Uani d . C
C17 1 0.4055(2) 0.49140(11) 0.7200(2) 0.0580(5) Uani d . C
H17A 1 0.4290(2) 0.45927(11) 0.6515(2) 0.070 Uiso calc R H
H17B 1 0.4515(2) 0.47597(11) 0.8241(2) 0.070 Uiso calc R H
C18 1 0.2371(2) 0.51793(11) 0.8095(2) 0.0552(5) Uani d . C
H18A 1 0.2772(2) 0.56551(11) 0.8322(2) 0.066 Uiso calc R H
H18B 1 0.2656(2) 0.48879(11) 0.9025(2) 0.066 Uiso calc R H
C19 1 0.0998(2) 0.52796(12) 0.7611(2) 0.0586(5) Uani d . C
H19A 1 0.0685(2) 0.55194(12) 0.6619(2) 0.070 Uiso calc R H
H19B 1 0.0591(2) 0.48070(12) 0.7530(2) 0.070 Uiso calc R H
C20 1 -0.0501(2) 0.57246(12) 0.8628(2) 0.0640(5) Uani d . C
H20A 1 -0.0544(2) 0.58818(12) 0.9604(2) 0.077 Uiso calc R H
H20B 1 -0.0818(2) 0.52270(12) 0.8445(2) 0.077 Uiso calc R H
C21 1 -0.1321(2) 0.62093(12) 0.7397(2) 0.0645(5) Uani d . C
H21A 1 -0.2120(2) 0.62599(12) 0.7521(2) 0.077 Uiso calc R H
H21B 1 -0.0953(2) 0.66934(12) 0.7476(2) 0.077 Uiso calc R H
C22 1 0.2343(2) 0.37029(11) 0.5272(2) 0.0620(5) Uani d . C
H22A 1 0.3156(2) 0.37222(11) 0.5178(2) 0.074 Uiso calc R H
H22B 1 0.2093(2) 0.31926(11) 0.5233(2) 0.074 Uiso calc R H
C23 1 0.2395(2) 0.40389(11) 0.6771(2) 0.0615(5) Uani d . C
H23A 1 0.1592(2) 0.39829(11) 0.6881(2) 0.074 Uiso calc R H
H23B 1 0.2996(2) 0.37715(11) 0.7603(2) 0.074 Uiso calc R H

loop_
_atom_type_symbol
_atom_type_description
_atom_type_scat_dispersion_real
_atom_type_scat_dispersion_imag
_atom_type_scat_source
C C .0181 .0091 'International Tables Vol C Tables 4.2.6.8 and 6.1.1.4'
H H .0000 .0000 'International Tables Vol C Tables 4.2.6.8 and 6.1.1.4'
N N .0311 .0180 'International Tables Vol C Tables 4.2.6.8 and 6.1.1.4'
O O .0492 .0322 'International Tables Vol C Tables 4.2.6.8 and 6.1.1.4'

loop_
_geom_angle_atom_site_label_1
_geom_angle_atom_site_label_2
_geom_angle_atom_site_label_3
_geom_angle_site_symmetry_1
_geom_angle
_geom_angle_publ_flag
C20 O1 C19 . 114.06(14) yes
C22 O2 C21 3_566 113.02(15) yes
C18 N1 C17 . 111.04(15) no
C18 N1 C23 . 111.77(15) yes
C17 N1 C23 . 110.89(15) no
C2 C1 C11 . 118.5(2) ?
C2 C1 C17 . 120.3(2) ?
C11 C1 C17 . 121.0(2) ?
C3 C2 C1 . 122.5(2) ?
C2 C3 C12 . 120.6(2) ?
C5 C4 C12 . 121.5(2) ?
C4 C5 C13 . 121.9(2) ?
C7 C6 C13 . 120.6(2) ?
C8 C7 C6 . 121.2(2) ?
C7 C8 C14 . 120.4(2) ?
C10 C9 C14 . 121.9(2) ?
C9 C10 C11 . 121.1(2) ?
C1 C11 C16 . 119.2(2) ?
C1 C11 C10 . 122.5(2) ?
C16 C11 C10 . 118.3(2) ?
C3 C12 C16 . 118.5(2) ?
C3 C12 C4 . 122.8(2) ?
C16 C12 C4 . 118.6(2) ?
C6 C13 C15 . 118.9(2) ?
C6 C13 C5 . 122.9(2) ?
C15 C13 C5 . 118.2(2) ?
C8 C14 C15 . 119.0(2) ?
C8 C14 C9 . 122.2(2) ?
C15 C14 C9 . 118.8(2) ?
C14 C15 C13 . 119.9(2) ?
C14 C15 C16 . 119.9(2) ?
C13 C15 C16 . 120.2(2) ?
C12 C16 C11 . 120.6(2) ?
C12 C16 C15 . 119.5(2) ?
C11 C16 C15 . 119.9(2) ?
N1 C17 C1 . 114.76(15) yes
N1 C18 C19 . 111.96(15) no
O1 C19 C18 . 107.65(15) no
O1 C20 C21 . 114.6(2) no
O2 C21 C20 . 109.9(2) no
O2 C22 C23 3_566 109.1(2) no
N1 C23 C22 . 113.7(2) no

loop_
_geom_bond_atom_site_label_1
_geom_bond_atom_site_label_2
_geom_bond_site_symmetry_2
_geom_bond_distance
_geom_bond_publ_flag
O1 C20 . 1.414(2) yes
O1 C19 . 1.422(2) yes
O2 C22 3_566 1.408(2) yes
O2 C21 . 1.414(2) yes
N1 C18 . 1.459(2) yes
N1 C17 . 1.464(2) yes
N1 C23 . 1.465(2) yes
C1 C2 . 1.387(3) no
C1 C11 . 1.412(2) no
C1 C17 . 1.511(3) yes
C2 C3 . 1.380(3) no
C3 C12 . 1.389(3) no
C4 C5 . 1.338(3) no
C4 C12 . 1.437(3) no
C5 C13 . 1.428(3) no
C6 C7 . 1.390(3) no
C6 C13 . 1.391(3) no
C7 C8 . 1.366(3) no
C8 C14 . 1.407(3) no
C9 C10 . 1.353(3) no
C9 C14 . 1.421(3) no
C10 C11 . 1.437(2) no
C11 C16 . 1.423(3) no
C12 C16 . 1.419(3) no
C13 C15 . 1.423(3) no
C14 C15 . 1.415(3) no
C15 C16 . 1.429(3) no
C18 C19 . 1.496(2) yes
C20 C21 . 1.494(3) yes
C22 O2 3_566 1.408(2) yes
C22 C23 . 1.506(3) yes

loop_
_geom_torsion_atom_site_label_1
_geom_torsion_atom_site_label_2
_geom_torsion_atom_site_label_3
_geom_torsion_atom_site_label_4
_geom_torsion_site_symmetry_1
_geom_torsion
_geom_torsion_publ_flag
C11 C1 C2 C3 . -2.5(3) ?
C17 C1 C2 C3 . 172.5(2) ?
C1 C2 C3 C12 . -1.8(3) ?
C12 C4 C5 C13 . 1.7(3) ?
C13 C6 C7 C8 . -1.1(4) ?
C6 C7 C8 C14 . -0.9(4) ?
C14 C9 C10 C11 . 1.3(3) ?
C2 C1 C11 C16 . 4.7(2) ?
C17 C1 C11 C16 . -170.25(15) ?
C2 C1 C11 C10 . -176.3(2) ?
C17 C1 C11 C10 . 8.7(3) ?
C9 C10 C11 C1 . -176.6(2) ?
C9 C10 C11 C16 . 2.3(3) ?
C2 C3 C12 C16 . 3.8(3) ?
C2 C3 C12 C4 . -173.7(2) ?
C5 C4 C12 C3 . 175.9(2) ?
C5 C4 C12 C16 . -1.5(3) ?
C7 C6 C13 C15 . 2.4(3) ?
C7 C6 C13 C5 . -178.5(2) ?
C4 C5 C13 C6 . -178.8(2) ?
C4 C5 C13 C15 . 0.3(3) ?
C7 C8 C14 C15 . 1.5(3) ?
C7 C8 C14 C9 . -176.2(2) ?
C10 C9 C14 C8 . 175.7(2) ?
C10 C9 C14 C15 . -2.1(3) ?
C8 C14 C15 C13 . -0.3(3) ?
C9 C14 C15 C13 . 177.6(2) ?
C8 C14 C15 C16 . -178.4(2) ?
C9 C14 C15 C16 . -0.6(3) ?
C6 C13 C15 C14 . -1.7(3) ?
C5 C13 C15 C14 . 179.2(2) ?
C6 C13 C15 C16 . 176.5(2) ?
C5 C13 C15 C16 . -2.6(3) ?
C3 C12 C16 C11 . -1.4(3) ?
C4 C12 C16 C11 . 176.1(2) ?
C3 C12 C16 C15 . -178.3(2) ?
C4 C12 C16 C15 . -0.8(3) ?
C1 C11 C16 C12 . -2.8(2) ?
C10 C11 C16 C12 . 178.2(2) ?
C1 C11 C16 C15 . 174.1(2) ?
C10 C11 C16 C15 . -4.9(2) ?
C14 C15 C16 C12 . -179.0(2) ?
C13 C15 C16 C12 . 2.8(3) ?
C14 C15 C16 C11 . 4.1(2) ?
C13 C15 C16 C11 . -174.1(2) ?
C18 N1 C17 C1 . -69.1(2) yes
C23 N1 C17 C1 . 166.0(2) yes
C2 C1 C17 N1 . 112.8(2) yes
C11 C1 C17 N1 . -72.3(2) no
C17 N1 C18 C19 . 163.5(2) yes
C23 N1 C18 C19 . -72.1(2) yes
C20 O1 C19 C18 . -166.3(2) no
N1 C18 C19 O1 . -172.3(2) no
C19 O1 C20 C21 . -78.2(2) no
C22 O2 C21 C20 3_566 174.2(2) no
O1 C20 C21 O2 . 70.5(2) no
C18 N1 C23 C22 . 160.6(2) no
C17 N1 C23 C22 . -74.9(2) no
O2 C22 C23 N1 3_566 -57.8(2) yes
